data_1503343
loop_
_publ_author_name
'Kole, Goutam Kumar'
'Tan, Geok Kheng'
'Vittal, Jagadese J.'

_publ_section_title
;
 Anion-controlled stereoselective synthesis of cyclobutane derivatives by
 solid-state [2 + 2] cycloaddition reaction of the salts of
 trans-3-(4-pyridyl) acrylic acid.
;
_journal_issue 1
_journal_name_full 'Organic letters'
_journal_page_first 128
_journal_page_last 131
_journal_paper_doi 10.1021/ol9025233
_journal_volume 12
_journal_year 2010
_chemical_formula_sum 'C10 H8 F3 N O4'
_chemical_formula_weight 263.17
_chemical_name_systematic
; 

 ? 

;
_space_group_IT_number 29
_symmetry_cell_setting orthorhombic
_symmetry_space_group_name_Hall 'P 2c -2ac'
_symmetry_space_group_name_H-M 'P c a 21'
_atom_sites_solution_hydrogens geom
_atom_sites_solution_primary direct
_atom_sites_solution_secondary difmap
_audit_creation_method SHELXL-97
_cell_angle_alpha 90.00
_cell_angle_beta 90.00
_cell_angle_gamma 90.00
_cell_formula_units_Z 4
_cell_length_a 18.015(2)
_cell_length_b 8.9617(10)
_cell_length_c 6.7552(8)
_cell_measurement_reflns_used 3109
_cell_measurement_temperature 223(2)
_cell_measurement_theta_max 27.43
_cell_measurement_theta_min 2.26
_cell_volume 1090.6(2)
_computing_cell_refinement 'Bruker SMART'
_computing_data_collection 'Bruker SMART'
_computing_data_reduction 'Bruker SAINT'
_computing_molecular_graphics 'Bruker SHELXTL'
_computing_publication_material 'Bruker SHELXTL'
_computing_structure_refinement 'SHELXL-97 (Sheldrick, 1997)'
_computing_structure_solution 'SHELXS-97 (Sheldrick, 1990)'
_diffrn_ambient_temperature 223(2)
_diffrn_measured_fraction_theta_full 0.999
_diffrn_measured_fraction_theta_max 0.999
_diffrn_measurement_device_type 'CCD area detector'
_diffrn_measurement_method 'phi and omega scans'
_diffrn_radiation_monochromator graphite
_diffrn_radiation_source 'fine-focus sealed tube'
_diffrn_radiation_type MoK\a
_diffrn_radiation_wavelength 0.71073
_diffrn_reflns_av_R_equivalents 0.0301
_diffrn_reflns_av_sigmaI/netI 0.0340
_diffrn_reflns_limit_h_max 23
_diffrn_reflns_limit_h_min -21
_diffrn_reflns_limit_k_max 11
_diffrn_reflns_limit_k_min -10
_diffrn_reflns_limit_l_max 8
_diffrn_reflns_limit_l_min -8
_diffrn_reflns_number 7168
_diffrn_reflns_theta_full 27.44
_diffrn_reflns_theta_max 27.44
_diffrn_reflns_theta_min 2.26
_exptl_absorpt_coefficient_mu 0.156
_exptl_absorpt_correction_T_max 0.9461
_exptl_absorpt_correction_T_min 0.8650
_exptl_absorpt_correction_type multi-scan
_exptl_absorpt_process_details 'SADABS (Sheldrick, 2004)'
_exptl_crystal_colour Colourless
_exptl_crystal_density_diffrn 1.603
_exptl_crystal_density_meas ?
_exptl_crystal_density_method 'not measured'
_exptl_crystal_description Block
_exptl_crystal_F_000 536
_exptl_crystal_size_max 0.96
_exptl_crystal_size_mid 0.48
_exptl_crystal_size_min 0.36
_refine_diff_density_max 0.442
_refine_diff_density_min -0.379
_refine_diff_density_rms 0.060
_refine_ls_abs_structure_details 'Flack H D (1983), Acta Cryst. A39, 876-881'
_refine_ls_abs_structure_Flack -1(2)
_refine_ls_extinction_method none
_refine_ls_goodness_of_fit_ref 1.060
_refine_ls_hydrogen_treatment mixed
_refine_ls_matrix_type full
_refine_ls_number_parameters 180
_refine_ls_number_reflns 2398
_refine_ls_number_restraints 24
_refine_ls_restrained_S_all 1.162
_refine_ls_R_factor_all 0.0675
_refine_ls_R_factor_gt 0.0595
_refine_ls_shift/su_max 0.000
_refine_ls_shift/su_mean 0.000
_refine_ls_structure_factor_coef Fsqd
_refine_ls_weighting_details 'calc w=1/[\s^2^(Fo^2^)+(0.0911P)^2^+0.6428P] where P=(Fo^2^+2Fc^2^)/3'
_refine_ls_weighting_scheme calc
_refine_ls_wR_factor_gt 0.1616
_refine_ls_wR_factor_ref 0.1716
_reflns_number_gt 2071
_reflns_number_total 2398
_reflns_threshold_expression >2sigma(I)
_cod_data_source_file ol9025233_si_002.cif
_cod_data_source_block compound1
_cod_depositor_comments
;
The following automatic conversions were performed:

'_symmetry_cell_setting' value 'Orthorhombic' changed to
'orthorhombic' according to
/home/saulius/struct/CIF-dictionaries/cif_core.dic dictionary named
'cif_core.dic' version 2.4.2 from
2011-04-26.

'_exptl_absorpt_correction_type' value 'Multi-scan'
changed to 'multi-scan' according to
/home/saulius/struct/CIF-dictionaries/cif_core.dic dictionary named
'cif_core.dic' version 2.4.2 from 2011-04-26.

Automatic conversion script
Id: cif_fix_values 1715 2011-07-08 13:25:40Z adriana 

The following automatic conversions were performed:

'_exptl_crystal_density_meas' value 'Not Measured' was changed to '?'
- the value is perceived as not measured.

Automatic conversion script
Id: cif_fix_values 3008 2015-01-20 13:52:24Z robertas 
;
_cod_original_sg_symbol_H-M Pca2(1)
_cod_database_code 1503343

loop_
_symmetry_equiv_pos_as_xyz
'x, y, z'
'-x, -y, z+1/2'
'x+1/2, -y, z'
'-x+1/2, y, z+1/2'

loop_
_atom_site_label
_atom_site_type_symbol
_atom_site_fract_x
_atom_site_fract_y
_atom_site_fract_z
_atom_site_U_iso_or_equiv
_atom_site_adp_type
_atom_site_occupancy
_atom_site_symmetry_multiplicity
_atom_site_calc_flag
_atom_site_refinement_flags
_atom_site_disorder_assembly
_atom_site_disorder_group
N1 N 0.69980(11) 0.7253(2) 0.3834(9) 0.0383(5) Uani 1 1 d D . .
H1N H 0.7393(13) 0.662(3) 0.382(13) 0.058 Uiso 1 1 d D . .
O1 O 0.44731(9) 1.38570(19) 0.3843(8) 0.0447(5) Uani 1 1 d . . .
H1 H 0.4055 1.4238 0.3729 0.067 Uiso 1 1 calc R . .
O2 O 0.38277(9) 1.17368(19) 0.3804(9) 0.0499(6) Uani 1 1 d . . .
O3 O 0.80759(9) 0.52092(18) 0.3818(9) 0.0459(5) Uani 1 1 d . A .
O4 O 0.71528(9) 0.35447(19) 0.3814(7) 0.0423(5) Uani 1 1 d . A .
C1 C 0.44112(12) 1.2393(2) 0.3844(9) 0.0326(5) Uani 1 1 d . . .
C2 C 0.51451(12) 1.1613(3) 0.3818(9) 0.0323(5) Uani 1 1 d . . .
H2 H 0.5590 1.2162 0.3808 0.039 Uiso 1 1 calc R . .
C3 C 0.51588(12) 1.0143(3) 0.3810(9) 0.0340(5) Uani 1 1 d . . .
H4A H 0.4695 0.9661 0.3779 0.041 Uiso 1 1 calc R . .
C4 C 0.71233(13) 0.8731(3) 0.3805(11) 0.0402(6) Uani 1 1 d . . .
H10 H 0.7613 0.9092 0.3786 0.048 Uiso 1 1 calc R . .
C5 C 0.65388(13) 0.9719(3) 0.3804(10) 0.0360(6) Uani 1 1 d . . .
H5 H 0.6627 1.0752 0.3774 0.043 Uiso 1 1 calc R . .
C6 C 0.58143(12) 0.9170(2) 0.3846(9) 0.0316(5) Uani 1 1 d . . .
C7 C 0.57072(13) 0.7623(3) 0.3822(10) 0.0378(6) Uani 1 1 d . . .
H9 H 0.5224 0.7226 0.3795 0.045 Uiso 1 1 calc R . .
C8 C 0.63134(15) 0.6686(3) 0.3838(11) 0.0405(6) Uani 1 1 d . . .
H3 H 0.6244 0.5646 0.3852 0.049 Uiso 1 1 calc R . .
C9 C 0.78025(12) 0.3924(2) 0.3832(10) 0.0337(5) Uani 1 1 d D . .
C10 C 0.8373(7) 0.2682(9) 0.3427(12) 0.0420(15) Uani 0.415(4) 1 d PD A 1
F1 F 0.8937(13) 0.306(3) 0.230(2) 0.091(3) Uani 0.415(4) 1 d PD A 1
F2 F 0.8107(4) 0.1500(7) 0.2553(12) 0.0694(11) Uani 0.415(4) 1 d PD A 1
F3 F 0.8619(3) 0.2196(7) 0.5146(9) 0.0494(9) Uani 0.415(4) 1 d PD A 1
C10A C 0.8410(4) 0.2680(7) 0.4057(11) 0.0420(15) Uani 0.585(4) 1 d PD A 2
F1A F 0.8814(9) 0.2600(19) 0.2430(15) 0.091(3) Uani 0.585(4) 1 d PD A 2
F2A F 0.8139(3) 0.1420(5) 0.4732(9) 0.0694(11) Uani 0.585(4) 1 d PD A 2
F3A F 0.8925(2) 0.3033(5) 0.5371(8) 0.0494(9) Uani 0.585(4) 1 d PD A 2

loop_
_atom_site_aniso_label
_atom_site_aniso_U_11
_atom_site_aniso_U_22
_atom_site_aniso_U_33
_atom_site_aniso_U_23
_atom_site_aniso_U_13
_atom_site_aniso_U_12
N1 0.0297(10) 0.0313(10) 0.0541(13) 0.006(2) 0.005(2) 0.0101(8)
O1 0.0256(8) 0.0296(8) 0.0789(14) 0.005(2) 0.000(2) 0.0048(6)
O2 0.0219(8) 0.0343(10) 0.0935(17) 0.006(2) 0.007(2) 0.0020(6)
O3 0.0244(8) 0.0261(8) 0.0872(15) -0.001(2) 0.000(2) -0.0007(6)
O4 0.0234(8) 0.0330(8) 0.0706(13) -0.0053(19) 0.0018(18) -0.0019(6)
C1 0.0259(10) 0.0297(10) 0.0422(12) 0.000(2) -0.003(2) 0.0018(8)
C2 0.0205(10) 0.0339(11) 0.0424(12) 0.005(2) 0.001(2) 0.0008(8)
C3 0.0204(10) 0.0336(11) 0.0480(13) 0.005(2) 0.003(2) 0.0001(8)
C4 0.0260(11) 0.0360(12) 0.0585(16) 0.000(3) -0.009(3) 0.0038(9)
C5 0.0259(11) 0.0291(10) 0.0529(14) 0.002(2) 0.005(3) 0.0013(8)
C6 0.0255(10) 0.0300(10) 0.0394(12) 0.002(2) -0.003(2) 0.0021(8)
C7 0.0276(10) 0.0312(11) 0.0546(14) -0.009(2) 0.000(3) -0.0001(9)
C8 0.0365(12) 0.0277(11) 0.0572(16) 0.003(2) -0.005(3) 0.0022(9)
C9 0.0255(10) 0.0244(10) 0.0511(14) 0.000(2) 0.004(2) 0.0021(8)
C10 0.0290(15) 0.0311(13) 0.066(5) 0.016(4) -0.011(5) 0.0069(11)
F1 0.071(6) 0.133(11) 0.069(3) -0.006(4) 0.012(3) 0.059(5)
F2 0.0564(15) 0.0255(11) 0.126(3) 0.013(2) -0.010(3) 0.0059(10)
F3 0.0324(17) 0.053(2) 0.063(2) 0.0028(18) -0.0126(17) 0.0130(13)
C10A 0.0290(15) 0.0311(13) 0.066(5) 0.016(4) -0.011(5) 0.0069(11)
F1A 0.071(6) 0.133(11) 0.069(3) -0.006(4) 0.012(3) 0.059(5)
F2A 0.0564(15) 0.0255(11) 0.126(3) 0.013(2) -0.010(3) 0.0059(10)
F3A 0.0324(17) 0.053(2) 0.063(2) 0.0028(18) -0.0126(17) 0.0130(13)

loop_
_atom_type_symbol
_atom_type_description
_atom_type_scat_dispersion_real
_atom_type_scat_dispersion_imag
_atom_type_scat_source
C C 0.0033 0.0016 'International Tables Vol C Tables 4.2.6.8 and 6.1.1.4'
H H 0.0000 0.0000 'International Tables Vol C Tables 4.2.6.8 and 6.1.1.4'
N N 0.0061 0.0033 'International Tables Vol C Tables 4.2.6.8 and 6.1.1.4'
O O 0.0106 0.0060 'International Tables Vol C Tables 4.2.6.8 and 6.1.1.4'
F F 0.0171 0.0103 'International Tables Vol C Tables 4.2.6.8 and 6.1.1.4'

loop_
_geom_angle_atom_site_label_1
_geom_angle_atom_site_label_2
_geom_angle_atom_site_label_3
_geom_angle
C8 N1 C4 122.0(2)
O2 C1 O1 124.1(2)
O2 C1 C2 122.8(2)
O1 C1 C2 113.02(19)
C3 C2 C1 119.0(2)
C2 C3 C6 127.5(2)
N1 C4 C5 120.4(2)
C4 C5 C6 119.3(2)
C5 C6 C7 118.6(2)
C5 C6 C3 122.9(2)
C7 C6 C3 118.5(2)
C8 C7 C6 119.6(2)
N1 C8 C7 120.1(2)
O4 C9 O3 129.3(2)
O4 C9 C10 116.0(4)
O3 C9 C10 113.6(4)
O4 C9 C10A 118.2(3)
O3 C9 C10A 112.3(3)
C10 C9 C10A 15.9(4)
F2 C10 F1 103.4(9)
F2 C10 F3 104.7(7)
F1 C10 F3 109.7(10)
F2 C10 C9 115.0(8)
F1 C10 C9 115.6(15)
F3 C10 C9 107.9(8)
F2A C10A F1A 116.6(7)
F2A C10A F3A 103.5(5)
F1A C10A F3A 100.6(7)
F2A C10A C9 112.7(6)
F1A C10A C9 110.0(11)
F3A C10A C9 112.6(5)

loop_
_geom_bond_atom_site_label_1
_geom_bond_atom_site_label_2
_geom_bond_distance
N1 C8 1.334(3)
N1 C4 1.344(3)
O1 C1 1.316(3)
O2 C1 1.205(3)
O3 C9 1.252(3)
O4 C9 1.219(3)
C1 C2 1.496(3)
C2 C3 1.318(3)
C3 C6 1.468(3)
C4 C5 1.376(3)
C5 C6 1.395(3)
C6 C7 1.399(3)
C7 C8 1.378(3)
C9 C10 1.540(11)
C9 C10A 1.569(7)
C10 F2 1.304(5)
C10 F1 1.315(5)
C10 F3 1.317(5)
C10A F2A 1.312(5)
C10A F1A 1.320(5)
C10A F3A 1.322(5)

loop_
_geom_hbond_atom_site_label_D
_geom_hbond_atom_site_label_H
_geom_hbond_atom_site_label_A
_geom_hbond_distance_DH
_geom_hbond_distance_HA
_geom_hbond_distance_DA
_geom_hbond_angle_DHA
_geom_hbond_site_symmetry_A
O1 H1 F1 0.83 2.61 3.11(2) 119.3 3_475
O1 H1 O3 0.83 1.83 2.653(2) 168.7 3_475
N1 H1N O3 0.909(11) 1.765(12) 2.669(3) 173(3) .
